data_3000455
loop_
_publ_author_name
'Gianfranco Ulian'
'Giovanni Valdr\`e'

_publ_section_title
;
 Facile band gap tuning in graphene brucite heterojunctions
;
_journal_name_full 'Scientific Reports'
_journal_page_first 23090
_journal_volume 13
_journal_year 2023
_chemical_formula_sum 'C8 H6 Mg3 O6'
_chemical_formula_weight 270.241
_chemical_name_common 'Brucite Graphene heterojunction'
_space_group_IT_number 143
_space_group_name_Hall 'P 3'
_space_group_name_H-M_alt 'P 3'
_cell_angle_alpha 90.000000
_cell_angle_beta 90.000000
_cell_angle_gamma 120.000000
_cell_formula_units_Z 1
_cell_length_a 5.054750
_cell_length_b 5.054750
_cell_length_c 38.824200
_cell_measurement_pressure 0
_cell_measurement_temperature 0
_cell_volume 859.078
_computing_structure_refinement QuantumATK
_computing_structure_solution QuantumATK
_diffrn_ambient_pressure 0
_diffrn_ambient_temperature 0
_exptl_crystal_density_diffrn 0
_cod_data_source_file HJ_BG_data.cif
_cod_data_source_block BG_L_c01
_cod_depositor_comments 'Releasing structure 3000455 into public domain as published material.'
_cod_original_cell_volume 859.077807
_cod_original_formula_sum 'Mg3 O6 H6 C8'
_cod_database_code 3000455

loop_
_space_group_symop_id
_space_group_symop_operation_xyz
1 'x, y, z'
2 '-y, x-y, z'
3 '-x+y, -x, z'

loop_
_atom_site_label
_atom_site_occupancy
_atom_site_fract_x
_atom_site_fract_y
_atom_site_fract_z
_atom_site_adp_type
_atom_site_B_iso_or_equiv
H1 1.0 0.666667 0.000000 0.412998 Biso 1.000000
O1 1.0 0.666667 0.000000 0.437587 Biso 1.000000
Mg1 1.0 0.333333 0.000000 0.465941 Biso 1.000000
O2 1.0 0.000000 0.000000 0.494011 Biso 1.000000
O3 1.0 0.666667 0.333333 0.494011 Biso 1.000000
O4 1.0 0.333333 0.666667 0.494011 Biso 1.000000
H2 1.0 0.000000 0.000000 0.518605 Biso 1.000000
H3 1.0 0.666667 0.333333 0.518605 Biso 1.000000
H4 1.0 0.333333 0.666667 0.518605 Biso 1.000000
C1 1.0 0.000000 0.000000 0.581516 Biso 1.000000
C2 1.0 0.500000 0.000000 0.581461 Biso 1.000000
C3 1.0 0.166667 0.333333 0.581461 Biso 1.000000
C4 1.0 0.666667 0.333333 0.581516 Biso 1.000000
